data_7053170
loop_
_publ_author_name
'McCrary, Parker D.'
'Beasley, Preston A.'
'Gurau, Gabriela'
'Narita, Asako'
'Barber, Patrick S.'
'Cojocaru, O. Andreea'
'Rogers, Robin D.'

_publ_section_title
;
 Drug specific, tuning of an ionic liquid's hydrophilic--lipophilic
 balance to improve water solubility of poorly soluble active
 pharmaceutical ingredients
;
_journal_issue 7
_journal_name_full 'New Journal of Chemistry'
_journal_page_first 2196
_journal_paper_doi 10.1039/c3nj00454f
_journal_volume 37
_journal_year 2013
_chemical_formula_sum 'C10 H23 N O2'
_chemical_formula_weight 189.29
_chemical_name_systematic
;
?
;
_space_group_IT_number 14
_symmetry_cell_setting monoclinic
_symmetry_space_group_name_Hall '-P 2ybc'
_symmetry_space_group_name_H-M 'P 1 21/c 1'
_atom_sites_solution_hydrogens geom
_atom_sites_solution_primary direct
_atom_sites_solution_secondary difmap
_audit_creation_method SHELXL-97
_cell_angle_alpha 90.00
_cell_angle_beta 100.331(5)
_cell_angle_gamma 90.00
_cell_formula_units_Z 4
_cell_length_a 5.4838(8)
_cell_length_b 26.117(4)
_cell_length_c 8.2280(12)
_cell_measurement_reflns_used 2829
_cell_measurement_temperature 100(2)
_cell_measurement_theta_max 27.09
_cell_measurement_theta_min 2.63
_cell_volume 1159.3(3)
_computing_cell_refinement 'Bruker SAINT'
_computing_data_collection 'Bruker APEX2'
_computing_data_reduction 'Bruker SAINT'
_computing_molecular_graphics 'Bruker SHELXTL'
_computing_publication_material 'Bruker SHELXTL'
_computing_structure_refinement 'SHELXL-97 (Sheldrick, 2008)'
_computing_structure_solution 'SHELXS-97 (Sheldrick, 2008)'
_diffrn_ambient_temperature 100(2)
_diffrn_measured_fraction_theta_full 0.977
_diffrn_measured_fraction_theta_max 0.977
_diffrn_measurement_device_type 'Bruker APEX-II CCD'
_diffrn_measurement_method '\f and \w scans'
_diffrn_radiation_monochromator graphite
_diffrn_radiation_source 'fine-focus sealed tube'
_diffrn_radiation_type MoK\a
_diffrn_radiation_wavelength 0.71073
_diffrn_reflns_av_R_equivalents 0.0694
_diffrn_reflns_av_sigmaI/netI 0.0447
_diffrn_reflns_limit_h_max 7
_diffrn_reflns_limit_h_min -6
_diffrn_reflns_limit_k_max 32
_diffrn_reflns_limit_k_min -33
_diffrn_reflns_limit_l_max 10
_diffrn_reflns_limit_l_min -10
_diffrn_reflns_number 13248
_diffrn_reflns_theta_full 27.21
_diffrn_reflns_theta_max 27.21
_diffrn_reflns_theta_min 2.63
_exptl_absorpt_coefficient_mu 0.074
_exptl_absorpt_correction_T_max 0.7455
_exptl_absorpt_correction_T_min 0.5593
_exptl_absorpt_correction_type multi-scan
_exptl_absorpt_process_details 'Bruker AXScale'
_exptl_crystal_colour colorless
_exptl_crystal_density_diffrn 1.085
_exptl_crystal_density_method 'not measured'
_exptl_crystal_description needle
_exptl_crystal_F_000 424
_exptl_crystal_size_max 0.54
_exptl_crystal_size_mid 0.05
_exptl_crystal_size_min 0.05
_refine_diff_density_max 0.279
_refine_diff_density_min -0.250
_refine_diff_density_rms 0.051
_refine_ls_extinction_method none
_refine_ls_goodness_of_fit_ref 1.014
_refine_ls_hydrogen_treatment mixed
_refine_ls_matrix_type full
_refine_ls_number_parameters 127
_refine_ls_number_reflns 2526
_refine_ls_number_restraints 0
_refine_ls_restrained_S_all 1.014
_refine_ls_R_factor_all 0.0614
_refine_ls_R_factor_gt 0.0406
_refine_ls_shift/su_max 0.000
_refine_ls_shift/su_mean 0.000
_refine_ls_structure_factor_coef Fsqd
_refine_ls_weighting_details 'calc w=1/[\s^2^(Fo^2^)+(0.0738P)^2^+0.0692P] where P=(Fo^2^+2Fc^2^)/3'
_refine_ls_weighting_scheme calc
_refine_ls_wR_factor_gt 0.1108
_refine_ls_wR_factor_ref 0.1276
_reflns_number_gt 1904
_reflns_number_total 2526
_reflns_threshold_expression >2sigma(I)
_cod_data_source_file c3nj00454f.txt
_cod_data_source_block '[C8NH3][OAc]'
_cod_depositor_comments
;
The following automatic conversions were performed:

'_symmetry_cell_setting' value 'Monoclinic' changed to 'monoclinic'
according to /home/saulius/struct/CIF-dictionaries/cif_core.dic
dictionary named 'cif_core.dic' version 2.4.2 from 2011-04-26.

Automatic conversion script
Id: cif_fix_values 1891 2012-01-12 08:04:46Z andrius 
;
_cod_original_sg_symbol_H-M P2(1)/c
_cod_database_code 7053170

loop_
_symmetry_equiv_pos_as_xyz
'x, y, z'
'-x, y+1/2, -z+1/2'
'-x, -y, -z'
'x, -y-1/2, z-1/2'

loop_
_atom_site_label
_atom_site_type_symbol
_atom_site_fract_x
_atom_site_fract_y
_atom_site_fract_z
_atom_site_U_iso_or_equiv
_atom_site_adp_type
_atom_site_occupancy
_atom_site_symmetry_multiplicity
_atom_site_calc_flag
_atom_site_refinement_flags
C1 C 0.4528(2) 0.18554(5) 0.44332(15) 0.0211(3) Uani 1 1 d .
H1D H 0.5584 0.1974 0.5469 0.025 Uiso 1 1 calc R
H1E H 0.5438 0.1584 0.3952 0.025 Uiso 1 1 calc R
C2 C 0.2128(2) 0.16374(5) 0.48179(15) 0.0225(3) Uani 1 1 d .
H2A H 0.1021 0.1548 0.3769 0.027 Uiso 1 1 calc R
H2B H 0.1288 0.1903 0.5374 0.027 Uiso 1 1 calc R
C3 C 0.2535(3) 0.11634(5) 0.59177(16) 0.0229(3) Uani 1 1 d .
H3A H 0.3540 0.1259 0.6998 0.027 Uiso 1 1 calc R
H3B H 0.3485 0.0907 0.5400 0.027 Uiso 1 1 calc R
C4 C 0.0108(3) 0.09215(5) 0.62030(16) 0.0229(3) Uani 1 1 d .
H4A H -0.1014 0.0882 0.5125 0.027 Uiso 1 1 calc R
H4B H -0.0703 0.1156 0.6889 0.027 Uiso 1 1 calc R
C5 C 0.0464(3) 0.03993(5) 0.70531(15) 0.0226(3) Uani 1 1 d .
H5A H 0.1296 0.0167 0.6373 0.027 Uiso 1 1 calc R
H5B H 0.1575 0.0441 0.8134 0.027 Uiso 1 1 calc R
C6 C -0.1940(2) 0.01494(5) 0.73312(16) 0.0229(3) Uani 1 1 d .
H6A H -0.2709 0.0368 0.8084 0.027 Uiso 1 1 calc R
H6B H -0.3103 0.0131 0.6263 0.027 Uiso 1 1 calc R
C7 C -0.1568(3) -0.03875(5) 0.80624(16) 0.0232(3) Uani 1 1 d .
H7A H -0.0385 -0.0369 0.9122 0.028 Uiso 1 1 calc R
H7B H -0.0817 -0.0606 0.7302 0.028 Uiso 1 1 calc R
C8 C -0.3955(3) -0.06391(6) 0.83679(17) 0.0291(3) Uani 1 1 d .
H8A H -0.3583 -0.0981 0.8838 0.044 Uiso 1 1 calc R
H8B H -0.5123 -0.0668 0.7321 0.044 Uiso 1 1 calc R
H8C H -0.4694 -0.0430 0.9141 0.044 Uiso 1 1 calc R
C9 C 0.7841(3) 0.33349(6) 0.52248(17) 0.0279(3) Uani 1 1 d .
H9A H 0.6119 0.3303 0.4654 0.042 Uiso 1 1 calc R
H9B H 0.8372 0.3692 0.5191 0.042 Uiso 1 1 calc R
H9C H 0.7967 0.3226 0.6377 0.042 Uiso 1 1 calc R
C10 C 0.9486(2) 0.29997(5) 0.43785(14) 0.0187(3) Uani 1 1 d .
N1 N 0.4031(2) 0.22922(5) 0.32496(13) 0.0197(3) Uani 1 1 d .
H1A H 0.551(3) 0.2454(7) 0.3107(19) 0.030 Uiso 1 1 d .
H1B H 0.316(3) 0.2181(6) 0.225(2) 0.030 Uiso 1 1 d .
H1C H 0.307(3) 0.2543(7) 0.3683(19) 0.030 Uiso 1 1 d .
O1 O 1.17880(16) 0.30023(4) 0.49866(10) 0.0224(2) Uani 1 1 d .
O2 O 0.85590(17) 0.27398(4) 0.31385(10) 0.0237(3) Uani 1 1 d .

loop_
_atom_site_aniso_label
_atom_site_aniso_U_11
_atom_site_aniso_U_22
_atom_site_aniso_U_33
_atom_site_aniso_U_23
_atom_site_aniso_U_13
_atom_site_aniso_U_12
C1 0.0187(7) 0.0237(8) 0.0201(6) 0.0003(5) 0.0008(5) 0.0004(5)
C2 0.0207(7) 0.0218(8) 0.0243(6) 0.0023(5) 0.0024(5) -0.0008(5)
C3 0.0217(7) 0.0241(8) 0.0215(6) 0.0024(5) 0.0003(5) -0.0013(5)
C4 0.0238(7) 0.0222(8) 0.0227(6) 0.0017(5) 0.0046(5) 0.0003(5)
C5 0.0225(7) 0.0238(8) 0.0208(6) 0.0024(5) 0.0018(5) 0.0001(6)
C6 0.0231(7) 0.0237(8) 0.0216(6) 0.0012(5) 0.0034(5) -0.0004(5)
C7 0.0250(8) 0.0221(8) 0.0224(6) -0.0005(5) 0.0041(5) -0.0016(5)
C8 0.0303(8) 0.0272(9) 0.0300(7) 0.0003(6) 0.0061(6) -0.0063(6)
C9 0.0176(7) 0.0345(9) 0.0312(7) -0.0078(6) 0.0032(5) 0.0012(6)
C10 0.0158(6) 0.0208(7) 0.0191(6) 0.0044(5) 0.0024(5) -0.0004(5)
N1 0.0158(6) 0.0231(7) 0.0198(5) -0.0002(4) 0.0023(4) -0.0014(5)
O1 0.0143(5) 0.0277(6) 0.0239(5) 0.0000(4) 0.0005(3) 0.0005(4)
O2 0.0185(5) 0.0291(6) 0.0229(5) -0.0028(4) 0.0020(4) -0.0023(4)

loop_
_atom_type_symbol
_atom_type_description
_atom_type_scat_dispersion_real
_atom_type_scat_dispersion_imag
_atom_type_scat_source
C C 0.0033 0.0016 'International Tables Vol C Tables 4.2.6.8 and 6.1.1.4'
H H 0.0000 0.0000 'International Tables Vol C Tables 4.2.6.8 and 6.1.1.4'
N N 0.0061 0.0033 'International Tables Vol C Tables 4.2.6.8 and 6.1.1.4'
O O 0.0106 0.0060 'International Tables Vol C Tables 4.2.6.8 and 6.1.1.4'

loop_
_geom_angle_atom_site_label_1
_geom_angle_atom_site_label_2
_geom_angle_atom_site_label_3
_geom_angle
N1 C1 C2 111.01(10)
C1 C2 C3 112.81(11)
C2 C3 C4 112.79(11)
C3 C4 C5 113.29(11)
C6 C5 C4 114.04(11)
C7 C6 C5 113.25(11)
C6 C7 C8 113.78(12)
O2 C10 O1 123.50(12)
O2 C10 C9 119.92(11)
O1 C10 C9 116.58(11)

loop_
_geom_bond_atom_site_label_1
_geom_bond_atom_site_label_2
_geom_bond_distance
C1 N1 1.4929(17)
C1 C2 1.5187(19)
C2 C3 1.5261(18)
C3 C4 1.5291(19)
C4 C5 1.5291(19)
C5 C6 1.5245(19)
C6 C7 1.5251(19)
C7 C8 1.5251(19)
C9 C10 1.5136(19)
C10 O2 1.2547(15)
C10 O1 1.2715(15)
